data_7022888
loop_
_publ_author_name
'Pang, Xue'
'Wang, Hui'
'Zhao, Xiao Ran'
'Jin, Wei Jun'

_publ_section_title
;
 Anionic 3D cage networks self-assembled by iodine and V-shaped
 pentaiodides using dimeric oxoammonium cations produced in situ as
 templates.
;
_journal_issue 24
_journal_name_full 'Dalton transactions (Cambridge, England : 2003)'
_journal_page_first 8788
_journal_page_last 8795
_journal_paper_doi 10.1039/c3dt50191d
_journal_volume 42
_journal_year 2013
_chemical_formula_sum 'C16 H22 I9 N O3'
_chemical_formula_weight 1418.45
_chemical_name_systematic
;
?
;
_space_group_IT_number 2
_symmetry_cell_setting triclinic
_symmetry_space_group_name_Hall '-P 1'
_symmetry_space_group_name_H-M 'P -1'
_atom_sites_solution_hydrogens geom
_atom_sites_solution_primary direct
_atom_sites_solution_secondary difmap
_audit_creation_method SHELXL-97
_cell_angle_alpha 88.562(2)
_cell_angle_beta 88.407(2)
_cell_angle_gamma 87.195(2)
_cell_formula_units_Z 2
_cell_length_a 9.4735(11)
_cell_length_b 11.2264(14)
_cell_length_c 14.8297(17)
_cell_measurement_reflns_used 4095
_cell_measurement_temperature 110(2)
_cell_measurement_theta_max 27.61
_cell_measurement_theta_min 2.25
_cell_volume 1574.2(3)
_computing_cell_refinement 'Bruker SMART'
_computing_data_collection 'Bruker SMART'
_computing_data_reduction 'Bruker SAINT'
_computing_molecular_graphics 'Bruker SHELXTL'
_computing_publication_material 'Bruker SHELXTL'
_computing_structure_refinement 'SHELXL-97 (Sheldrick, 1997)'
_computing_structure_solution 'SHELXS-97 (Sheldrick, 1990)'
_diffrn_ambient_temperature 110(2)
_diffrn_measured_fraction_theta_full 0.989
_diffrn_measured_fraction_theta_max 0.989
_diffrn_measurement_device_type 'CCD area detector'
_diffrn_measurement_method 'phi and omega scans'
_diffrn_radiation_monochromator graphite
_diffrn_radiation_source 'fine-focus sealed tube'
_diffrn_radiation_type MoK\a
_diffrn_radiation_wavelength 0.71073
_diffrn_reflns_av_R_equivalents 0.0194
_diffrn_reflns_av_unetI/netI 0.0393
_diffrn_reflns_limit_h_max 11
_diffrn_reflns_limit_h_min -8
_diffrn_reflns_limit_k_max 13
_diffrn_reflns_limit_k_min -8
_diffrn_reflns_limit_l_max 16
_diffrn_reflns_limit_l_min -17
_diffrn_reflns_number 8012
_diffrn_reflns_theta_full 25.10
_diffrn_reflns_theta_max 25.10
_diffrn_reflns_theta_min 1.82
_exptl_absorpt_coefficient_mu 8.879
_exptl_absorpt_correction_T_max 0.3915
_exptl_absorpt_correction_T_min 0.2572
_exptl_absorpt_correction_type multi-scan
_exptl_absorpt_process_details SADABS
_exptl_crystal_colour Dark-brown
_exptl_crystal_density_diffrn 2.992
_exptl_crystal_density_method 'not measured'
_exptl_crystal_description prism
_exptl_crystal_F_000 1252
_exptl_crystal_size_max 0.21
_exptl_crystal_size_mid 0.20
_exptl_crystal_size_min 0.13
_refine_diff_density_max 0.848
_refine_diff_density_min -0.783
_refine_diff_density_rms 0.171
_refine_ls_extinction_method none
_refine_ls_goodness_of_fit_ref 1.037
_refine_ls_hydrogen_treatment constr
_refine_ls_matrix_type full
_refine_ls_number_parameters 266
_refine_ls_number_reflns 5557
_refine_ls_number_restraints 0
_refine_ls_restrained_S_all 1.037
_refine_ls_R_factor_all 0.0335
_refine_ls_R_factor_gt 0.0284
_refine_ls_shift/su_max 0.001
_refine_ls_shift/su_mean 0.000
_refine_ls_structure_factor_coef Fsqd
_refine_ls_weighting_details 'calc w=1/[\s^2^(Fo^2^)+(0.0222P)^2^+0.1679P] where P=(Fo^2^+2Fc^2^)/3'
_refine_ls_weighting_scheme calc
_refine_ls_wR_factor_gt 0.0568
_refine_ls_wR_factor_ref 0.0585
_reflns_number_gt 4973
_reflns_number_total 5557
_reflns_threshold_expression >2sigma(I)
_cod_data_source_file c3dt50191d.txt
_cod_data_source_block 111219d_0m
_cod_depositor_comments
;
The following automatic conversions were performed:

'_symmetry_cell_setting' value 'Triclinic' changed to 'triclinic'
according to /home/saulius/struct/CIF-dictionaries/cif_core.dic
dictionary named 'cif_core.dic' version 2.4.2 from
2011-04-26.

'_exptl_absorpt_correction_type' value 'Multi-scan'
changed to 'multi-scan' according to
/home/saulius/struct/CIF-dictionaries/cif_core.dic dictionary named
'cif_core.dic' version 2.4.2 from 2011-04-26.

Automatic conversion script
Id: cif_fix_values 1891 2012-01-12 08:04:46Z andrius 
;
_cod_original_sg_symbol_H-M P-1
_cod_database_code 7022888

loop_
_symmetry_equiv_pos_as_xyz
'x, y, z'
'-x, -y, -z'

loop_
_atom_site_label
_atom_site_type_symbol
_atom_site_fract_x
_atom_site_fract_y
_atom_site_fract_z
_atom_site_U_iso_or_equiv
_atom_site_adp_type
_atom_site_occupancy
_atom_site_symmetry_multiplicity
_atom_site_calc_flag
_atom_site_refinement_flags
C1 C 0.6603(6) 0.4752(6) 0.0697(4) 0.0182(14) Uani 1 1 d .
H1 H 0.6031 0.4742 0.1233 0.022 Uiso 1 1 calc R
C2 C 0.7479(7) 0.5685(6) 0.0520(5) 0.0256(16) Uani 1 1 d .
H2 H 0.7502 0.6316 0.0933 0.031 Uiso 1 1 calc R
C3 C 0.8321(7) 0.5701(6) -0.0255(4) 0.0226(15) Uani 1 1 d .
H3 H 0.8924 0.6342 -0.0371 0.027 Uiso 1 1 calc R
C4 C 0.8291(7) 0.4794(6) -0.0863(5) 0.0234(15) Uani 1 1 d .
H4 H 0.8877 0.4805 -0.1393 0.028 Uiso 1 1 calc R
C5 C 0.7395(7) 0.3860(6) -0.0695(4) 0.0208(15) Uani 1 1 d .
H5 H 0.7353 0.3241 -0.1118 0.025 Uiso 1 1 calc R
C6 C 0.6558(6) 0.3835(5) 0.0097(4) 0.0134(13) Uani 1 1 d .
C7 C 0.5643(7) 0.2818(5) 0.0249(4) 0.0162(14) Uani 1 1 d .
C8 C 0.3991(6) 0.1910(5) 0.1260(4) 0.0124(13) Uani 1 1 d .
H8 H 0.3343 0.1855 0.0743 0.015 Uiso 1 1 calc R
C9 C 0.4831(6) 0.0721(5) 0.1390(4) 0.0156(13) Uani 1 1 d .
H9A H 0.5822 0.0892 0.1510 0.019 Uiso 1 1 calc R
H9B H 0.4834 0.0288 0.0816 0.019 Uiso 1 1 calc R
C10 C 0.4288(6) -0.0108(5) 0.2151(4) 0.0133(13) Uani 1 1 d .
C11 C 0.2787(6) -0.0515(5) 0.2012(4) 0.0183(14) Uani 1 1 d .
H11A H 0.2783 -0.0999 0.1471 0.027 Uiso 1 1 calc R
H11B H 0.2139 0.0185 0.1937 0.027 Uiso 1 1 calc R
H11C H 0.2482 -0.0991 0.2538 0.027 Uiso 1 1 calc R
C12 C 0.5302(7) -0.1160(5) 0.2306(4) 0.0210(15) Uani 1 1 d .
H12A H 0.6219 -0.0879 0.2475 0.032 Uiso 1 1 calc R
H12B H 0.5418 -0.1616 0.1752 0.032 Uiso 1 1 calc R
H12C H 0.4929 -0.1671 0.2793 0.032 Uiso 1 1 calc R
C13 C 0.3783(6) 0.1952(5) 0.3003(4) 0.0153(13) Uani 1 1 d .
C14 C 0.2723(7) 0.2162(6) 0.3787(4) 0.0254(16) Uani 1 1 d .
H14A H 0.1878 0.1715 0.3692 0.038 Uiso 1 1 calc R
H14B H 0.2457 0.3015 0.3817 0.038 Uiso 1 1 calc R
H14C H 0.3155 0.1891 0.4354 0.038 Uiso 1 1 calc R
C15 C 0.5171(6) 0.2553(6) 0.3161(4) 0.0198(14) Uani 1 1 d .
H15A H 0.5532 0.2296 0.3752 0.030 Uiso 1 1 calc R
H15B H 0.5002 0.3421 0.3145 0.030 Uiso 1 1 calc R
H15C H 0.5868 0.2324 0.2688 0.030 Uiso 1 1 calc R
C16 C 0.3139(6) 0.2305(5) 0.2095(4) 0.0133(13) Uani 1 1 d .
H16A H 0.2194 0.1968 0.2075 0.016 Uiso 1 1 calc R
H16B H 0.2999 0.3185 0.2064 0.016 Uiso 1 1 calc R
I1 I 0.70521(4) 0.41367(4) 0.65242(3) 0.02224(11) Uani 1 1 d .
I2 I 0.41527(4) 0.40487(3) 0.61371(3) 0.01534(10) Uani 1 1 d .
I3 I 0.10183(4) 0.39165(4) 0.58246(3) 0.01589(10) Uani 1 1 d .
I4 I 0.07627(4) 0.23889(3) 0.75648(3) 0.01460(10) Uani 1 1 d .
I5 I 0.07407(5) 0.10923(4) 0.92124(3) 0.02228(11) Uani 1 1 d .
I6 I 0.09284(4) 0.62686(4) 0.71912(3) 0.01881(10) Uani 1 1 d .
I7 I 0.09561(4) 0.81812(4) 0.82901(3) 0.02114(11) Uani 1 1 d .
I8 I 0.22251(4) 0.82212(4) 0.47544(3) 0.01985(10) Uani 1 1 d .
I9 I 0.16851(5) 1.00545(4) 0.58993(3) 0.02455(11) Uani 1 1 d .
N1 N 0.4199(5) 0.0615(4) 0.3009(3) 0.0157(11) Uani 1 1 d .
O1 O 0.5499(5) 0.2022(4) -0.0270(3) 0.0247(11) Uani 1 1 d .
O2 O 0.4961(4) 0.2853(3) 0.1071(3) 0.0149(9) Uani 1 1 d .
O3 O 0.4497(5) 0.0138(4) 0.3713(3) 0.0219(10) Uani 1 1 d .

loop_
_atom_site_aniso_label
_atom_site_aniso_U_11
_atom_site_aniso_U_22
_atom_site_aniso_U_33
_atom_site_aniso_U_23
_atom_site_aniso_U_13
_atom_site_aniso_U_12
C1 0.021(4) 0.020(4) 0.013(3) 0.003(3) -0.002(3) 0.002(3)
C2 0.028(4) 0.022(4) 0.027(4) 0.001(3) -0.008(3) -0.011(3)
C3 0.019(4) 0.021(4) 0.028(4) 0.009(3) -0.005(3) -0.009(3)
C4 0.014(4) 0.026(4) 0.030(4) 0.007(3) 0.007(3) 0.001(3)
C5 0.026(4) 0.018(3) 0.018(3) -0.001(3) 0.007(3) -0.001(3)
C6 0.011(3) 0.013(3) 0.016(3) 0.001(3) -0.007(3) 0.001(2)
C7 0.021(4) 0.015(3) 0.012(3) -0.002(3) 0.000(3) 0.000(3)
C8 0.006(3) 0.018(3) 0.013(3) 0.000(3) 0.000(2) -0.003(2)
C9 0.010(3) 0.018(3) 0.019(3) 0.001(3) 0.000(3) -0.001(3)
C10 0.010(3) 0.017(3) 0.013(3) 0.000(3) 0.003(2) -0.005(3)
C11 0.014(3) 0.017(3) 0.024(4) -0.003(3) 0.002(3) -0.006(3)
C12 0.020(4) 0.012(3) 0.030(4) 0.001(3) -0.008(3) 0.002(3)
C13 0.014(3) 0.013(3) 0.019(3) 0.002(3) -0.001(3) -0.004(3)
C14 0.023(4) 0.027(4) 0.025(4) 0.000(3) 0.007(3) 0.008(3)
C15 0.020(4) 0.019(4) 0.021(3) -0.003(3) -0.005(3) -0.001(3)
C16 0.007(3) 0.017(3) 0.016(3) 0.005(3) -0.004(2) -0.004(2)
I1 0.0128(2) 0.0213(2) 0.0329(3) -0.00616(19) -0.00388(18) 0.00167(17)
I2 0.0127(2) 0.0148(2) 0.0183(2) 0.00115(16) 0.00040(16) 0.00081(16)
I3 0.0118(2) 0.0203(2) 0.0156(2) 0.00082(17) -0.00129(16) -0.00024(16)
I4 0.0131(2) 0.0149(2) 0.0158(2) -0.00223(16) 0.00010(16) -0.00029(16)
I5 0.0312(3) 0.0200(2) 0.0162(2) 0.00102(17) -0.00147(18) -0.00739(19)
I6 0.0145(2) 0.0213(2) 0.0202(2) 0.00100(17) 0.00270(17) 0.00042(17)
I7 0.0135(2) 0.0278(2) 0.0222(2) -0.00462(18) 0.00116(18) -0.00030(18)
I8 0.0165(2) 0.0251(2) 0.0181(2) 0.00004(18) -0.00269(17) -0.00134(18)
I9 0.0270(3) 0.0261(2) 0.0208(2) -0.00295(19) -0.00565(19) 0.00047(19)
N1 0.010(3) 0.018(3) 0.019(3) 0.007(2) -0.003(2) -0.001(2)
O1 0.035(3) 0.023(3) 0.017(2) -0.008(2) 0.005(2) -0.011(2)
O2 0.020(2) 0.013(2) 0.013(2) 0.0012(17) 0.0041(18) -0.0036(18)
O3 0.025(3) 0.023(3) 0.018(2) 0.005(2) -0.004(2) -0.003(2)

loop_
_atom_type_symbol
_atom_type_description
_atom_type_scat_dispersion_real
_atom_type_scat_dispersion_imag
_atom_type_scat_source
C C 0.0033 0.0016 'International Tables Vol C Tables 4.2.6.8 and 6.1.1.4'
H H 0.0000 0.0000 'International Tables Vol C Tables 4.2.6.8 and 6.1.1.4'
N N 0.0061 0.0033 'International Tables Vol C Tables 4.2.6.8 and 6.1.1.4'
O O 0.0106 0.0060 'International Tables Vol C Tables 4.2.6.8 and 6.1.1.4'
I I -0.4742 1.8119 'International Tables Vol C Tables 4.2.6.8 and 6.1.1.4'

loop_
_geom_angle_atom_site_label_1
_geom_angle_atom_site_label_2
_geom_angle_atom_site_label_3
_geom_angle
C6 C1 C2 120.2(6)
C6 C1 H1 119.9
C2 C1 H1 119.9
C3 C2 C1 120.2(6)
C3 C2 H2 119.9
C1 C2 H2 119.9
C4 C3 C2 120.4(6)
C4 C3 H3 119.8
C2 C3 H3 119.8
C3 C4 C5 119.6(6)
C3 C4 H4 120.2
C5 C4 H4 120.2
C4 C5 C6 119.9(6)
C4 C5 H5 120.1
C6 C5 H5 120.1
C1 C6 C5 119.6(6)
C1 C6 C7 122.6(6)
C5 C6 C7 117.8(6)
O1 C7 O2 122.1(6)
O1 C7 C6 125.9(6)
O2 C7 C6 112.0(5)
O2 C8 C16 105.0(5)
O2 C8 C9 109.5(4)
C16 C8 C9 113.8(5)
O2 C8 H8 109.5
C16 C8 H8 109.5
C9 C8 H8 109.5
C8 C9 C10 115.9(5)
C8 C9 H9A 108.3
C10 C9 H9A 108.3
C8 C9 H9B 108.3
C10 C9 H9B 108.3
H9A C9 H9B 107.4
C12 C10 N1 107.9(5)
C12 C10 C11 110.9(5)
N1 C10 C11 105.8(4)
C12 C10 C9 111.3(5)
N1 C10 C9 106.9(5)
C11 C10 C9 113.7(5)
C10 C11 H11A 109.5
C10 C11 H11B 109.5
H11A C11 H11B 109.5
C10 C11 H11C 109.5
H11A C11 H11C 109.5
H11B C11 H11C 109.5
C10 C12 H12A 109.5
C10 C12 H12B 109.5
H12A C12 H12B 109.5
C10 C12 H12C 109.5
H12A C12 H12C 109.5
H12B C12 H12C 109.5
C16 C13 C14 111.7(5)
C16 C13 N1 108.9(5)
C14 C13 N1 107.2(5)
C16 C13 C15 113.1(5)
C14 C13 C15 111.2(5)
N1 C13 C15 104.3(5)
C13 C14 H14A 109.5
C13 C14 H14B 109.5
H14A C14 H14B 109.5
C13 C14 H14C 109.5
H14A C14 H14C 109.5
H14B C14 H14C 109.5
C13 C15 H15A 109.5
C13 C15 H15B 109.5
H15A C15 H15B 109.5
C13 C15 H15C 109.5
H15A C15 H15C 109.5
H15B C15 H15C 109.5
C8 C16 C13 116.1(5)
C8 C16 H16A 108.3
C13 C16 H16A 108.3
C8 C16 H16B 108.3
C13 C16 H16B 108.3
H16A C16 H16B 107.4
I1 I2 I3 177.005(19)
I2 I3 I4 88.948(14)
I5 I4 I3 174.863(18)
O3 N1 C10 119.4(5)
O3 N1 C13 118.1(5)
C10 N1 C13 122.4(5)
C7 O2 C8 115.6(5)

loop_
_geom_bond_atom_site_label_1
_geom_bond_atom_site_label_2
_geom_bond_distance
C1 C6 1.380(8)
C1 C2 1.383(9)
C1 H1 0.9500
C2 C3 1.382(9)
C2 H2 0.9500
C3 C4 1.378(9)
C3 H3 0.9500
C4 C5 1.394(9)
C4 H4 0.9500
C5 C6 1.399(8)
C5 H5 0.9500
C6 C7 1.476(8)
C7 O1 1.208(7)
C7 O2 1.365(7)
C8 O2 1.452(7)
C8 C16 1.522(8)
C8 C9 1.531(8)
C8 H8 1.0000
C9 C10 1.539(8)
C9 H9A 0.9900
C9 H9B 0.9900
C10 C12 1.502(8)
C10 N1 1.524(8)
C10 C11 1.535(8)
C11 H11A 0.9800
C11 H11B 0.9800
C11 H11C 0.9800
C12 H12A 0.9800
C12 H12B 0.9800
C12 H12C 0.9800
C13 C16 1.529(8)
C13 C14 1.530(8)
C13 N1 1.533(7)
C13 C15 1.534(8)
C14 H14A 0.9800
C14 H14B 0.9800
C14 H14C 0.9800
C15 H15A 0.9800
C15 H15B 0.9800
C15 H15C 0.9800
C16 H16A 0.9900
C16 H16B 0.9900
I1 I2 2.8286(6)
I2 I3 3.0294(6)
I3 I4 3.0730(6)
I4 I5 2.8125(6)
I6 I7 2.7295(6)
I8 I9 2.7211(7)
N1 O3 1.196(6)
